data_4088228
loop_
_publ_author_name
'Webster, Christopher L.'
'Langeslay, Ryan R.'
'Ziller, Joseph W.'
'Evans, William J.'

_publ_section_title
;
 Synthetic Utility of Tetrabutylammonium Salts in Uranium Metallocene
 Chemistry
;
_journal_issue 4
_journal_name_full Organometallics
_journal_page_first 520
_journal_paper_doi 10.1021/acs.organomet.5b00942
_journal_volume 35
_journal_year 2016
_chemical_formula_sum 'C34 H62 Cl2 N U'
_chemical_formula_weight 793.77
_space_group_crystal_system monoclinic
_space_group_IT_number 14
_space_group_name_Hall '-P 2yn'
_space_group_name_H-M_alt 'P 1 21/n 1'
_atom_sites_solution_hydrogens geom
_atom_sites_solution_primary direct
_atom_sites_solution_secondary difmap
_audit_creation_method SHELXL-2013
_cell_angle_alpha 90
_cell_angle_beta 97.0365(10)
_cell_angle_gamma 90
_cell_formula_units_Z 8
_cell_length_a 22.7263(18)
_cell_length_b 12.3259(10)
_cell_length_c 25.706(2)
_cell_measurement_reflns_used 9941
_cell_measurement_temperature 143(2)
_cell_measurement_theta_max 28.16
_cell_measurement_theta_min 2.30
_cell_volume 7146.6(10)
_computing_cell_refinement 'Bruker SAINT 7.68a, 2009'
_computing_data_collection 'Bruker APEX2 2011.4-1, 2011'
_computing_data_reduction 'Bruker SAINT 7.68a, 2009'
_computing_molecular_graphics 'Bruker SHELXTL'
_computing_publication_material 'Bruker SHELXTL'
_computing_structure_refinement 'SHELXL-2013 (Sheldrick, 2013)'
_computing_structure_solution 'Bruker SHELXTL 2013/1'
_diffrn_ambient_temperature 143(2)
_diffrn_measured_fraction_theta_full 1.000
_diffrn_measured_fraction_theta_max 0.977
_diffrn_measurement_device_type 'Bruker SMART APEX II CCD'
_diffrn_measurement_method '\f and \w scans'
_diffrn_radiation_type MoK\a
_diffrn_radiation_wavelength 0.71073
_diffrn_reflns_av_R_equivalents 0.0365
_diffrn_reflns_av_unetI/netI 0.0304
_diffrn_reflns_Laue_measured_fraction_full 1.000
_diffrn_reflns_Laue_measured_fraction_max 0.977
_diffrn_reflns_limit_h_max 29
_diffrn_reflns_limit_h_min -29
_diffrn_reflns_limit_k_max 16
_diffrn_reflns_limit_k_min -16
_diffrn_reflns_limit_l_max 33
_diffrn_reflns_limit_l_min -33
_diffrn_reflns_number 79947
_diffrn_reflns_point_group_measured_fraction_full 1.000
_diffrn_reflns_point_group_measured_fraction_max 0.977
_diffrn_reflns_theta_full 25.242
_diffrn_reflns_theta_max 27.874
_diffrn_reflns_theta_min 1.276
_diffrn_source 'fine-focus sealed tube'
_exptl_absorpt_coefficient_mu 4.713
_exptl_absorpt_correction_T_max 0.7888
_exptl_absorpt_correction_T_min 0.2203
_exptl_absorpt_correction_type numerical
_exptl_absorpt_process_details 'Bruker SADABS 2008/1'
_exptl_crystal_colour green
_exptl_crystal_density_diffrn 1.475
_exptl_crystal_density_meas ?
_exptl_crystal_density_method not_measured
_exptl_crystal_description rod
_exptl_crystal_F_000 3192
_exptl_crystal_size_max 0.706
_exptl_crystal_size_mid 0.102
_exptl_crystal_size_min 0.089
_refine_diff_density_max 1.769
_refine_diff_density_min -0.701
_refine_diff_density_rms 0.099
_refine_ls_extinction_method none
_refine_ls_goodness_of_fit_ref 1.007
_refine_ls_hydrogen_treatment constr
_refine_ls_matrix_type full
_refine_ls_number_parameters 709
_refine_ls_number_reflns 16640
_refine_ls_number_restraints 0
_refine_ls_restrained_S_all 1.007
_refine_ls_R_factor_all 0.0360
_refine_ls_R_factor_gt 0.0244
_refine_ls_shift/su_max 0.001
_refine_ls_shift/su_mean 0.000
_refine_ls_structure_factor_coef Fsqd
_refine_ls_weighting_details 'w=1/[\s^2^(Fo^2^)+(0.0283P)^2^+2.9323P] where P=(Fo^2^+2Fc^2^)/3'
_refine_ls_weighting_scheme calc
_refine_ls_wR_factor_gt 0.0517
_refine_ls_wR_factor_ref 0.0552
_reflns_Friedel_coverage 0.000
_reflns_number_gt 13994
_reflns_number_total 16640
_reflns_threshold_expression 'I > 2\s(I)'
_cod_data_source_file om5b00942_si_007.cif
_cod_data_source_block clw58
_cod_depositor_comments
;
The following automatic conversions were performed:

data item '_exptl_crystal_density_meas' value 'not_measured' was
changed to '?' -- the value is perceived as not measured.

Automatic conversion script
Id: cif_fix_values 6909 2019-04-08 15:41:33Z antanas 
;
_cod_original_sg_symbol_H-M 'P 21/n'
_cod_database_code 4088228
_shelx_space_group_comment
; 
The symmetry employed for this shelxl refinement is uniquely defined 
by the following loop, which should always be used as a source of 
symmetry information in preference to the above space-group names. 
They are only intended as comments. 
;
_shelx_estimated_absorpt_t_min 0.136
_shelx_estimated_absorpt_t_max 0.679
_shelxl_version_number 2013-3

loop_
_space_group_symop_operation_xyz
'x, y, z'
'-x+1/2, y+1/2, -z+1/2'
'-x, -y, -z'
'x-1/2, -y-1/2, z-1/2'

loop_
_atom_site_label
_atom_site_type_symbol
_atom_site_fract_x
_atom_site_fract_y
_atom_site_fract_z
_atom_site_U_iso_or_equiv
_atom_site_adp_type
_atom_site_occupancy
_atom_site_site_symmetry_order
_atom_site_calc_flag
_atom_site_refinement_flags_posn
_atom_site_refinement_flags_adp
U1 U 0.33011(2) 0.69759(2) -0.10756(2) 0.01643(3) Uani 1 1 d . .
Cl1 Cl 0.29576(3) 0.80200(6) -0.19934(3) 0.02798(16) Uani 1 1 d . .
Cl2 Cl 0.29304(3) 0.82989(6) -0.03462(3) 0.02803(16) Uani 1 1 d . .
C1 C 0.27742(13) 0.5296(2) -0.05799(11) 0.0202(6) Uani 1 1 d . .
C2 C 0.22758(12) 0.5782(2) -0.08739(11) 0.0207(6) Uani 1 1 d . .
C3 C 0.23252(13) 0.5625(2) -0.14119(11) 0.0220(6) Uani 1 1 d . .
C4 C 0.28497(13) 0.5040(2) -0.14548(11) 0.0221(6) Uani 1 1 d . .
C5 C 0.31251(13) 0.4832(2) -0.09382(11) 0.0207(6) Uani 1 1 d . .
H5A H 0.3447 0.4289 -0.0845 0.025 Uiso 1 1 calc R U
C6 C 0.28817(15) 0.5265(3) 0.00077(11) 0.0302(7) Uani 1 1 d . .
H6A H 0.2545 0.4915 0.0144 0.045 Uiso 1 1 calc R U
H6B H 0.2926 0.6007 0.0144 0.045 Uiso 1 1 calc R U
H6C H 0.3244 0.4854 0.0119 0.045 Uiso 1 1 calc R U
C7 C 0.17634(14) 0.6284(3) -0.06428(14) 0.0318(7) Uani 1 1 d . .
H7A H 0.1557 0.5724 -0.0465 0.048 Uiso 1 1 calc R U
H7B H 0.1488 0.6610 -0.0923 0.048 Uiso 1 1 calc R U
H7C H 0.1911 0.6846 -0.0390 0.048 Uiso 1 1 calc R U
C8 C 0.18798(15) 0.5951(3) -0.18692(13) 0.0341(8) Uani 1 1 d . .
H8A H 0.1780 0.5319 -0.2094 0.051 Uiso 1 1 calc R U
H8B H 0.2050 0.6520 -0.2071 0.051 Uiso 1 1 calc R U
H8C H 0.1521 0.6225 -0.1739 0.051 Uiso 1 1 calc R U
C9 C 0.30711(15) 0.4719(3) -0.19617(12) 0.0307(7) Uani 1 1 d . .
H9A H 0.2791 0.4210 -0.2151 0.046 Uiso 1 1 calc R U
H9B H 0.3460 0.4371 -0.1887 0.046 Uiso 1 1 calc R U
H9C H 0.3106 0.5367 -0.2177 0.046 Uiso 1 1 calc R U
C10 C 0.43983(13) 0.6754(3) -0.05079(12) 0.0283(7) Uani 1 1 d . .
C11 C 0.44037(13) 0.7840(3) -0.06789(12) 0.0263(7) Uani 1 1 d . .
C12 C 0.44127(12) 0.7852(2) -0.12249(12) 0.0236(6) Uani 1 1 d . .
C13 C 0.44141(13) 0.6767(3) -0.13986(12) 0.0251(7) Uani 1 1 d . .
C14 C 0.44066(13) 0.6094(3) -0.09571(13) 0.0281(7) Uani 1 1 d . .
H14A H 0.4493 0.5299 -0.0950 0.034 Uiso 1 1 calc R U
C15 C 0.44143(16) 0.6369(4) 0.00497(14) 0.0467(10) Uani 1 1 d . .
H15A H 0.4802 0.6537 0.0244 0.070 Uiso 1 1 calc R U
H15B H 0.4349 0.5583 0.0053 0.070 Uiso 1 1 calc R U
H15C H 0.4103 0.6735 0.0215 0.070 Uiso 1 1 calc R U
C16 C 0.44544(16) 0.8823(3) -0.03267(15) 0.0417(9) Uani 1 1 d . .
H16A H 0.4871 0.8935 -0.0187 0.063 Uiso 1 1 calc R U
H16B H 0.4219 0.8709 -0.0036 0.063 Uiso 1 1 calc R U
H16C H 0.4307 0.9463 -0.0528 0.063 Uiso 1 1 calc R U
C17 C 0.44694(15) 0.8821(3) -0.15684(14) 0.0351(8) Uani 1 1 d . .
H17A H 0.4848 0.8789 -0.1713 0.053 Uiso 1 1 calc R U
H17B H 0.4454 0.9485 -0.1361 0.053 Uiso 1 1 calc R U
H17C H 0.4143 0.8823 -0.1856 0.053 Uiso 1 1 calc R U
C18 C 0.44577(16) 0.6392(3) -0.19513(14) 0.0397(9) Uani 1 1 d . .
H18A H 0.4840 0.6616 -0.2055 0.059 Uiso 1 1 calc R U
H18B H 0.4136 0.6717 -0.2190 0.059 Uiso 1 1 calc R U
H18C H 0.4425 0.5599 -0.1968 0.059 Uiso 1 1 calc R U
U2 U 0.11738(2) 0.13183(2) 0.11680(2) 0.01547(3) Uani 1 1 d . .
Cl3 Cl 0.15839(3) 0.30520(6) 0.17655(3) 0.02591(15) Uani 1 1 d . .
Cl4 Cl 0.16955(3) -0.03293(6) 0.17520(3) 0.02538(15) Uani 1 1 d . .
C19 C -0.00049(12) 0.1795(2) 0.08934(11) 0.0200(6) Uani 1 1 d . .
C20 C 0.00883(12) 0.2045(2) 0.14328(11) 0.0210(6) Uani 1 1 d . .
C21 C 0.02040(12) 0.1061(3) 0.17144(11) 0.0226(6) Uani 1 1 d . .
C22 C 0.01597(12) 0.0200(2) 0.13517(12) 0.0236(6) Uani 1 1 d . .
C23 C 0.00438(12) 0.0655(2) 0.08457(11) 0.0224(6) Uani 1 1 d . .
H23A H -0.0081 0.0234 0.0518 0.027 Uiso 1 1 calc R U
C24 C -0.01809(13) 0.2577(3) 0.04559(12) 0.0269(7) Uani 1 1 d . .
H24A H -0.0609 0.2711 0.0429 0.040 Uiso 1 1 calc R U
H24B H -0.0083 0.2269 0.0126 0.040 Uiso 1 1 calc R U
H24C H 0.0034 0.3261 0.0527 0.040 Uiso 1 1 calc R U
C25 C 0.00253(14) 0.3150(3) 0.16706(13) 0.0307(7) Uani 1 1 d . .
H25A H -0.0383 0.3250 0.1746 0.046 Uiso 1 1 calc R U
H25B H 0.0122 0.3710 0.1424 0.046 Uiso 1 1 calc R U
H25C H 0.0297 0.3210 0.1996 0.046 Uiso 1 1 calc R U
C26 C 0.03156(14) 0.0959(3) 0.23014(12) 0.0339(8) Uani 1 1 d . .
H26A H -0.0060 0.1033 0.2449 0.051 Uiso 1 1 calc R U
H26B H 0.0590 0.1530 0.2443 0.051 Uiso 1 1 calc R U
H26C H 0.0490 0.0247 0.2394 0.051 Uiso 1 1 calc R U
C27 C 0.01818(16) -0.0996(3) 0.14761(15) 0.0390(9) Uani 1 1 d . .
H27A H -0.0185 -0.1211 0.1613 0.058 Uiso 1 1 calc R U
H27B H 0.0522 -0.1145 0.1739 0.058 Uiso 1 1 calc R U
H27C H 0.0223 -0.1408 0.1157 0.058 Uiso 1 1 calc R U
C28 C 0.15283(12) 0.0405(2) 0.02809(10) 0.0189(6) Uani 1 1 d . .
C29 C 0.20647(12) 0.0769(2) 0.05577(10) 0.0175(6) Uani 1 1 d . .
C30 C 0.20569(12) 0.1922(2) 0.05598(11) 0.0180(6) Uani 1 1 d . .
C31 C 0.15156(13) 0.2269(2) 0.02774(10) 0.0195(6) Uani 1 1 d . .
C32 C 0.11930(13) 0.1326(2) 0.01086(10) 0.0201(6) Uani 1 1 d . .
H32A H 0.0833 0.1316 -0.0157 0.024 Uiso 1 1 calc R U
C33 C 0.13566(14) -0.0768(2) 0.01922(12) 0.0271(7) Uani 1 1 d . .
H33A H 0.1688 -0.1166 0.0072 0.041 Uiso 1 1 calc R U
H33B H 0.1010 -0.0815 -0.0074 0.041 Uiso 1 1 calc R U
H33C H 0.1260 -0.1085 0.0521 0.041 Uiso 1 1 calc R U
C34 C 0.25686(13) 0.0050(2) 0.07770(11) 0.0229(6) Uani 1 1 d . .
H34A H 0.2770 -0.0233 0.0490 0.034 Uiso 1 1 calc R U
H34B H 0.2414 -0.0556 0.0967 0.034 Uiso 1 1 calc R U
H34C H 0.2850 0.0469 0.1017 0.034 Uiso 1 1 calc R U
C35 C 0.25402(13) 0.2661(2) 0.08049(12) 0.0254(7) Uani 1 1 d . .
H35A H 0.2756 0.2965 0.0531 0.038 Uiso 1 1 calc R U
H35B H 0.2815 0.2249 0.1054 0.038 Uiso 1 1 calc R U
H35C H 0.2365 0.3252 0.0989 0.038 Uiso 1 1 calc R U
C36 C 0.13423(15) 0.3427(2) 0.01583(12) 0.0288(7) Uani 1 1 d . .
H36A H 0.1597 0.3731 -0.0086 0.043 Uiso 1 1 calc R U
H36B H 0.1389 0.3850 0.0484 0.043 Uiso 1 1 calc R U
H36C H 0.0928 0.3456 0.0000 0.043 Uiso 1 1 calc R U
N1 N 0.24802(10) 0.64008(18) 0.16956(9) 0.0184(5) Uani 1 1 d . .
C37 C 0.27931(12) 0.5419(2) 0.14944(11) 0.0198(6) Uani 1 1 d . .
H37A H 0.2499 0.4831 0.1415 0.024 Uiso 1 1 calc R U
H37B H 0.2945 0.5620 0.1163 0.024 Uiso 1 1 calc R U
C38 C 0.33056(13) 0.4985(2) 0.18746(11) 0.0237(6) Uani 1 1 d . .
H38A H 0.3146 0.4540 0.2145 0.028 Uiso 1 1 calc R U
H38B H 0.3524 0.5603 0.2053 0.028 Uiso 1 1 calc R U
C39 C 0.37360(13) 0.4296(2) 0.15982(12) 0.0238(6) Uani 1 1 d . .
H39A H 0.3989 0.3871 0.1865 0.029 Uiso 1 1 calc R U
H39B H 0.3504 0.3776 0.1362 0.029 Uiso 1 1 calc R U
C40 C 0.41344(14) 0.4952(3) 0.12800(12) 0.0297(7) Uani 1 1 d . .
H40A H 0.4408 0.4463 0.1129 0.045 Uiso 1 1 calc R U
H40B H 0.4362 0.5479 0.1509 0.045 Uiso 1 1 calc R U
H40C H 0.3890 0.5337 0.0998 0.045 Uiso 1 1 calc R U
C41 C 0.29062(13) 0.7348(2) 0.18215(11) 0.0223(6) Uani 1 1 d . .
H41A H 0.2672 0.8000 0.1886 0.027 Uiso 1 1 calc R U
H41B H 0.3164 0.7181 0.2151 0.027 Uiso 1 1 calc R U
C42 C 0.32966(13) 0.7615(2) 0.14019(12) 0.0243(6) Uani 1 1 d . .
H42A H 0.3046 0.7806 0.1072 0.029 Uiso 1 1 calc R U
H42B H 0.3538 0.6973 0.1334 0.029 Uiso 1 1 calc R U
C43 C 0.37016(14) 0.8561(3) 0.15791(13) 0.0306(7) Uani 1 1 d . .
H43A H 0.3959 0.8355 0.1903 0.037 Uiso 1 1 calc R U
H43B H 0.3457 0.9188 0.1663 0.037 Uiso 1 1 calc R U
C44 C 0.40895(16) 0.8898(3) 0.11618(15) 0.0412(9) Uani 1 1 d . .
H44A H 0.4346 0.9501 0.1294 0.062 Uiso 1 1 calc R U
H44B H 0.3837 0.9126 0.0844 0.062 Uiso 1 1 calc R U
H44C H 0.4334 0.8281 0.1079 0.062 Uiso 1 1 calc R U
C45 C 0.19924(12) 0.6762(2) 0.12698(11) 0.0205(6) Uani 1 1 d . .
H45A H 0.1863 0.7500 0.1355 0.025 Uiso 1 1 calc R U
H45B H 0.2161 0.6806 0.0933 0.025 Uiso 1 1 calc R U
C46 C 0.14529(14) 0.6025(3) 0.11975(13) 0.0297(7) Uani 1 1 d . .
H46A H 0.1581 0.5276 0.1131 0.036 Uiso 1 1 calc R U
H46B H 0.1264 0.6019 0.1525 0.036 Uiso 1 1 calc R U
C47 C 0.10072(14) 0.6382(3) 0.07527(14) 0.0349(8) Uani 1 1 d . .
H47A H 0.1180 0.6292 0.0420 0.042 Uiso 1 1 calc R U
H47B H 0.0923 0.7163 0.0795 0.042 Uiso 1 1 calc R U
C48 C 0.04324(14) 0.5760(3) 0.07172(13) 0.0337(8) Uani 1 1 d . .
H48A H 0.0192 0.5925 0.0383 0.051 Uiso 1 1 calc R U
H48B H 0.0215 0.5971 0.1008 0.051 Uiso 1 1 calc R U
H48C H 0.0517 0.4980 0.0737 0.051 Uiso 1 1 calc R U
C49 C 0.22282(13) 0.6069(2) 0.21927(10) 0.0206(6) Uani 1 1 d . .
H49A H 0.2558 0.5813 0.2451 0.025 Uiso 1 1 calc R U
H49B H 0.1956 0.5449 0.2110 0.025 Uiso 1 1 calc R U
C50 C 0.18955(14) 0.6959(2) 0.24458(12) 0.0270(7) Uani 1 1 d . .
H50A H 0.1633 0.7353 0.2173 0.032 Uiso 1 1 calc R U
H50B H 0.2182 0.7484 0.2625 0.032 Uiso 1 1 calc R U
C51 C 0.15254(15) 0.6461(3) 0.28425(13) 0.0328(8) Uani 1 1 d . .
H51A H 0.1414 0.7040 0.3079 0.039 Uiso 1 1 calc R U
H51B H 0.1772 0.5927 0.3059 0.039 Uiso 1 1 calc R U
C52 C 0.09601(15) 0.5894(3) 0.25928(15) 0.0444(9) Uani 1 1 d . .
H52A H 0.0738 0.5622 0.2869 0.067 Uiso 1 1 calc R U
H52B H 0.1066 0.5287 0.2377 0.067 Uiso 1 1 calc R U
H52C H 0.0715 0.6413 0.2373 0.067 Uiso 1 1 calc R U
N2 N 0.25102(10) 0.15092(18) -0.11575(9) 0.0183(5) Uani 1 1 d . .
C53 C 0.20653(13) 0.2391(2) -0.10714(11) 0.0213(6) Uani 1 1 d . .
H53A H 0.2287 0.3052 -0.0947 0.026 Uiso 1 1 calc R U
H53B H 0.1836 0.2153 -0.0788 0.026 Uiso 1 1 calc R U
C54 C 0.16290(13) 0.2692(3) -0.15498(12) 0.0255(7) Uani 1 1 d . .
H54A H 0.1845 0.3041 -0.1817 0.031 Uiso 1 1 calc R U
H54B H 0.1437 0.2027 -0.1706 0.031 Uiso 1 1 calc R U
C55 C 0.11591(14) 0.3464(3) -0.13918(12) 0.0274(7) Uani 1 1 d . .
H55A H 0.0955 0.3118 -0.1116 0.033 Uiso 1 1 calc R U
H55B H 0.1354 0.4132 -0.1242 0.033 Uiso 1 1 calc R U
C56 C 0.07038(14) 0.3765(3) -0.18524(13) 0.0336(8) Uani 1 1 d . .
H56A H 0.0423 0.4290 -0.1738 0.050 Uiso 1 1 calc R U
H56B H 0.0490 0.3112 -0.1986 0.050 Uiso 1 1 calc R U
H56C H 0.0905 0.4087 -0.2131 0.050 Uiso 1 1 calc R U
C57 C 0.29154(13) 0.1924(2) -0.15399(11) 0.0205(6) Uani 1 1 d . .
H57A H 0.3089 0.2622 -0.1407 0.025 Uiso 1 1 calc R U
H57B H 0.2673 0.2071 -0.1879 0.025 Uiso 1 1 calc R U
C58 C 0.34207(13) 0.1162(2) -0.16379(12) 0.0244(6) Uani 1 1 d . .
H58A H 0.3609 0.0868 -0.1299 0.029 Uiso 1 1 calc R U
H58B H 0.3260 0.0545 -0.1857 0.029 Uiso 1 1 calc R U
C59 C 0.38852(14) 0.1757(3) -0.19129(12) 0.0292(7) Uani 1 1 d . .
H59A H 0.4118 0.1215 -0.2086 0.035 Uiso 1 1 calc R U
H59B H 0.3680 0.2228 -0.2190 0.035 Uiso 1 1 calc R U
C60 C 0.43052(15) 0.2443(3) -0.15490(15) 0.0422(9) Uani 1 1 d . .
H60A H 0.4604 0.2767 -0.1746 0.063 Uiso 1 1 calc R U
H60B H 0.4502 0.1988 -0.1267 0.063 Uiso 1 1 calc R U
H60C H 0.4082 0.3020 -0.1398 0.063 Uiso 1 1 calc R U
C61 C 0.22034(13) 0.0482(2) -0.13845(11) 0.0211(6) Uani 1 1 d . .
H61A H 0.2040 0.0626 -0.1753 0.025 Uiso 1 1 calc R U
H61B H 0.2504 -0.0098 -0.1387 0.025 Uiso 1 1 calc R U
C62 C 0.17065(13) 0.0073(3) -0.10918(11) 0.0256(7) Uani 1 1 d . .
H62A H 0.1375 0.0598 -0.1132 0.031 Uiso 1 1 calc R U
H62B H 0.1851 0.0010 -0.0714 0.031 Uiso 1 1 calc R U
C63 C 0.14873(13) -0.1030(2) -0.13030(11) 0.0248(6) Uani 1 1 d . .
H63A H 0.1812 -0.1565 -0.1231 0.030 Uiso 1 1 calc R U
H63B H 0.1157 -0.1268 -0.1112 0.030 Uiso 1 1 calc R U
C64 C 0.12769(14) -0.1031(3) -0.18860(12) 0.0276(7) Uani 1 1 d . .
H64A H 0.1063 -0.1707 -0.1981 0.041 Uiso 1 1 calc R U
H64B H 0.1620 -0.0975 -0.2082 0.041 Uiso 1 1 calc R U
H64C H 0.1012 -0.0412 -0.1972 0.041 Uiso 1 1 calc R U
C65 C 0.28589(13) 0.1226(2) -0.06310(11) 0.0200(6) Uani 1 1 d . .
H65A H 0.2574 0.1071 -0.0379 0.024 Uiso 1 1 calc R U
H65B H 0.3084 0.0551 -0.0673 0.024 Uiso 1 1 calc R U
C66 C 0.32890(13) 0.2088(2) -0.03956(11) 0.0238(6) Uani 1 1 d . .
H66A H 0.3065 0.2730 -0.0297 0.029 Uiso 1 1 calc R U
H66B H 0.3547 0.2318 -0.0659 0.029 Uiso 1 1 calc R U
C67 C 0.36695(13) 0.1645(3) 0.00885(12) 0.0254(7) Uani 1 1 d . .
H67A H 0.3408 0.1356 0.0337 0.030 Uiso 1 1 calc R U
H67B H 0.3915 0.1039 -0.0017 0.030 Uiso 1 1 calc R U
C68 C 0.40704(13) 0.2512(3) 0.03609(13) 0.0331(8) Uani 1 1 d . .
H68A H 0.4309 0.2197 0.0667 0.050 Uiso 1 1 calc R U
H68B H 0.3828 0.3104 0.0474 0.050 Uiso 1 1 calc R U
H68C H 0.4333 0.2793 0.0118 0.050 Uiso 1 1 calc R U

loop_
_atom_site_aniso_label
_atom_site_aniso_U_11
_atom_site_aniso_U_22
_atom_site_aniso_U_33
_atom_site_aniso_U_23
_atom_site_aniso_U_13
_atom_site_aniso_U_12
U1 0.01501(5) 0.01525(5) 0.01921(5) -0.00019(4) 0.00276(4) 0.00011(4)
Cl1 0.0279(4) 0.0296(4) 0.0262(4) 0.0080(3) 0.0021(3) 0.0019(3)
Cl2 0.0269(4) 0.0255(4) 0.0327(4) -0.0100(3) 0.0082(3) 0.0002(3)
C1 0.0243(15) 0.0154(14) 0.0209(14) 0.0014(11) 0.0031(12) -0.0048(12)
C2 0.0194(14) 0.0161(14) 0.0273(15) 0.0005(12) 0.0055(12) -0.0018(11)
C3 0.0192(14) 0.0206(15) 0.0250(15) 0.0008(12) -0.0013(12) -0.0052(12)
C4 0.0273(16) 0.0167(14) 0.0224(15) -0.0031(11) 0.0041(12) -0.0050(12)
C5 0.0240(15) 0.0107(13) 0.0272(15) 0.0023(11) 0.0021(12) -0.0022(11)
C6 0.0385(19) 0.0282(17) 0.0236(16) 0.0028(13) 0.0025(14) -0.0108(15)
C7 0.0279(17) 0.0256(17) 0.045(2) 0.0022(14) 0.0167(15) -0.0018(14)
C8 0.0293(18) 0.0357(19) 0.0345(18) 0.0075(15) -0.0073(14) -0.0092(15)
C9 0.044(2) 0.0232(16) 0.0266(16) -0.0068(13) 0.0112(14) -0.0066(15)
C10 0.0160(15) 0.0381(19) 0.0302(17) 0.0053(14) 0.0005(12) -0.0003(13)
C11 0.0151(14) 0.0331(18) 0.0310(17) -0.0052(13) 0.0047(12) -0.0019(13)
C12 0.0119(13) 0.0236(16) 0.0357(17) -0.0001(13) 0.0052(12) -0.0018(12)
C13 0.0154(14) 0.0287(17) 0.0326(17) -0.0002(13) 0.0083(12) 0.0009(12)
C14 0.0146(14) 0.0248(16) 0.045(2) 0.0069(14) 0.0030(13) 0.0049(12)
C15 0.0266(18) 0.077(3) 0.035(2) 0.0170(19) -0.0020(15) -0.0053(19)
C16 0.0279(18) 0.049(2) 0.048(2) -0.0213(18) 0.0047(16) -0.0086(16)
C17 0.0237(17) 0.0324(19) 0.050(2) 0.0110(16) 0.0078(15) -0.0031(14)
C18 0.0304(19) 0.053(2) 0.0368(19) -0.0134(17) 0.0109(15) 0.0024(17)
U2 0.01394(5) 0.01738(5) 0.01488(5) 0.00066(4) 0.00086(4) -0.00049(4)
Cl3 0.0259(4) 0.0265(4) 0.0250(4) -0.0068(3) 0.0016(3) -0.0039(3)
Cl4 0.0294(4) 0.0258(4) 0.0208(3) 0.0052(3) 0.0024(3) 0.0065(3)
C19 0.0123(13) 0.0240(15) 0.0233(15) 0.0041(12) 0.0006(11) -0.0008(11)
C20 0.0122(13) 0.0262(16) 0.0248(15) 0.0014(12) 0.0031(11) -0.0001(12)
C21 0.0128(13) 0.0332(17) 0.0227(15) 0.0050(12) 0.0054(11) -0.0025(12)
C22 0.0128(13) 0.0227(15) 0.0353(17) 0.0053(13) 0.0021(12) -0.0055(12)
C23 0.0167(14) 0.0254(16) 0.0239(15) -0.0008(12) -0.0020(11) -0.0051(12)
C24 0.0205(15) 0.0315(17) 0.0276(16) 0.0091(13) -0.0017(12) 0.0003(13)
C25 0.0245(16) 0.0316(18) 0.0363(18) -0.0070(14) 0.0045(14) 0.0040(14)
C26 0.0235(17) 0.055(2) 0.0233(16) 0.0085(15) 0.0022(13) 0.0007(16)
C27 0.035(2) 0.0280(18) 0.053(2) 0.0107(16) 0.0013(17) -0.0081(15)
C28 0.0224(14) 0.0202(14) 0.0144(13) -0.0031(11) 0.0031(11) -0.0032(12)
C29 0.0176(14) 0.0181(14) 0.0178(13) -0.0008(11) 0.0058(11) -0.0012(11)
C30 0.0177(14) 0.0189(14) 0.0188(14) -0.0010(11) 0.0080(11) -0.0026(11)
C31 0.0245(15) 0.0208(14) 0.0144(13) 0.0045(11) 0.0068(11) 0.0020(12)
C32 0.0229(15) 0.0236(15) 0.0134(13) 0.0002(11) 0.0004(11) -0.0029(12)
C33 0.0324(17) 0.0253(16) 0.0238(16) -0.0034(13) 0.0042(13) -0.0056(14)
C34 0.0211(15) 0.0235(15) 0.0250(15) -0.0006(12) 0.0058(12) 0.0023(12)
C35 0.0227(15) 0.0237(15) 0.0306(17) -0.0067(13) 0.0070(13) -0.0056(13)
C36 0.0339(18) 0.0239(16) 0.0290(17) 0.0045(13) 0.0056(14) 0.0029(14)
N1 0.0202(12) 0.0177(12) 0.0163(11) 0.0002(9) -0.0018(9) 0.0025(10)
C37 0.0204(14) 0.0162(14) 0.0218(14) -0.0038(11) -0.0008(11) 0.0034(11)
C38 0.0246(15) 0.0251(16) 0.0206(15) -0.0001(12) -0.0003(12) 0.0043(12)
C39 0.0224(15) 0.0200(15) 0.0272(16) -0.0023(12) -0.0039(12) 0.0047(12)
C40 0.0255(16) 0.0323(18) 0.0306(17) -0.0049(14) 0.0009(13) 0.0032(14)
C41 0.0217(15) 0.0159(14) 0.0276(16) -0.0045(12) -0.0034(12) -0.0012(12)
C42 0.0223(15) 0.0190(15) 0.0307(16) 0.0003(12) -0.0001(13) 0.0008(12)
C43 0.0260(17) 0.0247(17) 0.0394(19) -0.0024(14) -0.0031(14) -0.0033(13)
C44 0.0280(18) 0.039(2) 0.058(2) 0.0002(17) 0.0089(17) -0.0089(16)
C45 0.0210(15) 0.0205(15) 0.0181(14) 0.0021(11) -0.0046(11) 0.0027(12)
C46 0.0258(17) 0.0222(16) 0.0380(18) 0.0023(13) -0.0085(14) -0.0004(13)
C47 0.0247(17) 0.039(2) 0.0379(19) 0.0145(15) -0.0078(14) -0.0045(15)
C48 0.0228(16) 0.0358(19) 0.0403(19) 0.0065(15) -0.0049(14) -0.0045(14)
C49 0.0224(15) 0.0222(15) 0.0164(14) 0.0011(11) -0.0011(11) 0.0019(12)
C50 0.0350(18) 0.0233(16) 0.0231(15) -0.0003(12) 0.0045(13) 0.0041(13)
C51 0.041(2) 0.0300(18) 0.0284(17) 0.0011(14) 0.0099(15) 0.0126(15)
C52 0.0299(19) 0.060(3) 0.045(2) 0.0154(19) 0.0111(16) 0.0064(18)
N2 0.0179(12) 0.0196(12) 0.0176(12) 0.0002(9) 0.0034(9) -0.0013(10)
C53 0.0214(15) 0.0211(15) 0.0221(15) -0.0040(12) 0.0053(12) 0.0019(12)
C54 0.0239(16) 0.0274(16) 0.0248(16) 0.0009(13) 0.0015(13) 0.0020(13)
C55 0.0220(16) 0.0298(17) 0.0303(17) -0.0036(13) 0.0031(13) 0.0007(13)
C56 0.0266(17) 0.0329(18) 0.0398(19) -0.0018(15) -0.0021(14) 0.0039(14)
C57 0.0213(15) 0.0207(15) 0.0203(14) 0.0011(11) 0.0064(12) -0.0031(12)
C58 0.0232(15) 0.0246(16) 0.0267(16) 0.0008(12) 0.0078(12) -0.0007(12)
C59 0.0256(16) 0.0341(18) 0.0298(17) 0.0010(14) 0.0104(13) -0.0028(14)
C60 0.0270(18) 0.051(2) 0.050(2) 0.0008(18) 0.0067(16) -0.0077(17)
C61 0.0238(15) 0.0186(14) 0.0212(14) -0.0035(11) 0.0036(12) -0.0055(12)
C62 0.0242(16) 0.0317(17) 0.0219(15) -0.0024(13) 0.0070(12) -0.0098(13)
C63 0.0194(15) 0.0277(16) 0.0277(16) 0.0007(13) 0.0048(12) -0.0058(13)
C64 0.0248(16) 0.0308(17) 0.0271(16) -0.0040(13) 0.0025(13) -0.0108(13)
C65 0.0234(15) 0.0183(14) 0.0181(14) 0.0015(11) 0.0020(11) -0.0013(12)
C66 0.0252(16) 0.0235(16) 0.0228(15) -0.0006(12) 0.0034(12) -0.0025(13)
C67 0.0230(16) 0.0265(16) 0.0261(16) -0.0019(13) 0.0005(13) 0.0027(13)
C68 0.0176(15) 0.043(2) 0.0371(19) -0.0080(15) -0.0041(14) -0.0015(14)

loop_
_atom_type_symbol
_atom_type_description
_atom_type_scat_dispersion_real
_atom_type_scat_dispersion_imag
_atom_type_scat_source
C C 0.0033 0.0016 'International Tables Vol C Tables 4.2.6.8 and 6.1.1.4'
H H 0.0000 0.0000 'International Tables Vol C Tables 4.2.6.8 and 6.1.1.4'
N N 0.0061 0.0033 'International Tables Vol C Tables 4.2.6.8 and 6.1.1.4'
Cl Cl 0.1484 0.1585 'International Tables Vol C Tables 4.2.6.8 and 6.1.1.4'
U U -9.6767 9.6646 'International Tables Vol C Tables 4.2.6.8 and 6.1.1.4'

loop_
_geom_angle_atom_site_label_1
_geom_angle_atom_site_label_2
_geom_angle_atom_site_label_3
_geom_angle
Cnt1 U1 Cl1 107.7
Cnt1 U1 Cl2 104.4
Cnt2 U1 Cl1 105.5
Cnt2 U1 Cl2 106.4
Cnt1 U1 Cnt2 127.0
Cnt3 U2 Cl3 106.9
Cnt3 U2 Cl4 105.1
Cnt4 U2 Cl3 107.7
Cnt4 U2 Cl4 105.0
Cnt3 U2 Cnt4 128.4
Cl2 U1 C5 115.88(6)
Cl2 U1 Cl1 103.67(2)
C5 U1 Cl1 123.05(6)
Cl2 U1 C14 121.78(7)
C5 U1 C14 75.18(9)
Cl1 U1 C14 116.73(7)
Cl2 U1 C4 129.88(6)
C5 U1 C4 30.31(8)
Cl1 U1 C4 92.78(6)
C14 U1 C4 89.56(9)
Cl2 U1 C10 91.80(7)
C5 U1 C10 88.42(9)
Cl1 U1 C10 130.91(7)
C14 U1 C10 29.99(10)
C4 U1 C10 112.33(9)
Cl2 U1 C13 129.74(7)
C5 U1 C13 95.95(9)
Cl1 U1 C13 87.68(7)
C14 U1 C13 29.70(9)
C4 U1 C13 97.40(9)
C10 U1 C13 49.18(9)
Cl2 U1 C1 86.73(6)
C5 U1 C1 29.79(8)
Cl1 U1 C1 131.08(6)
C14 U1 C1 95.45(9)
C4 U1 C1 49.31(8)
C10 U1 C1 95.53(9)
C13 U1 C1 121.94(9)
Cl2 U1 C11 81.87(6)
C5 U1 C11 117.71(9)
Cl1 U1 C11 106.59(7)
C14 U1 C11 48.51(9)
C4 U1 C11 138.04(9)
C10 U1 C11 29.45(9)
C13 U1 C11 48.27(9)
C1 U1 C11 122.25(9)
Cl2 U1 C12 102.99(6)
C5 U1 C12 122.85(9)
Cl1 U1 C12 82.37(6)
C14 U1 C12 48.46(9)
C4 U1 C12 126.20(9)
C10 U1 C12 48.62(9)
C13 U1 C12 29.22(9)
C1 U1 C12 142.41(9)
C11 U1 C12 29.01(9)
Cl2 U1 C3 105.60(6)
C5 U1 C3 48.70(8)
Cl1 U1 C3 83.22(6)
C14 U1 C3 118.62(9)
C4 U1 C3 29.34(8)
C10 U1 C3 137.11(9)
C13 U1 C3 124.45(9)
C1 U1 C3 48.26(8)
C11 U1 C3 166.21(9)
C12 U1 C3 150.29(9)
Cl2 U1 C2 81.60(6)
C5 U1 C2 48.36(8)
Cl1 U1 C2 104.33(6)
C14 U1 C2 122.47(9)
C4 U1 C2 48.34(8)
C10 U1 C2 124.09(9)
C13 U1 C2 143.32(9)
C1 U1 C2 29.06(8)
C11 U1 C2 147.57(9)
C12 U1 C2 170.92(8)
C3 U1 C2 28.84(8)
C5 C1 C2 107.6(2)
C5 C1 C6 127.7(3)
C2 C1 C6 124.7(3)
C5 C1 U1 72.09(15)
C2 C1 U1 78.52(16)
C6 C1 U1 117.00(18)
C3 C2 C1 108.0(2)
C3 C2 C7 126.9(3)
C1 C2 C7 124.8(3)
C3 C2 U1 74.26(16)
C1 C2 U1 72.42(16)
C7 C2 U1 123.25(19)
C4 C3 C2 108.4(2)
C4 C3 C8 124.7(3)
C2 C3 C8 126.8(3)
C4 C3 U1 71.66(16)
C2 C3 U1 76.90(16)
C8 C3 U1 120.57(19)
C3 C4 C5 107.4(2)
C3 C4 C9 125.3(3)
C5 C4 C9 127.3(3)
C3 C4 U1 79.00(16)
C5 C4 U1 73.77(15)
C9 C4 U1 112.83(19)
C1 C5 C4 108.5(3)
C1 C5 U1 78.12(16)
C4 C5 U1 75.92(16)
C11 C10 C14 106.8(3)
C11 C10 C15 126.6(3)
C14 C10 C15 126.5(3)
C11 C10 U1 77.38(17)
C14 C10 U1 74.05(17)
C15 C10 U1 116.9(2)
C12 C11 C10 108.9(3)
C12 C11 C16 125.5(3)
C10 C11 C16 125.3(3)
C12 C11 U1 76.23(17)
C10 C11 U1 73.17(17)
C16 C11 U1 121.6(2)
C11 C12 C13 107.9(3)
C11 C12 C17 127.5(3)
C13 C12 C17 124.4(3)
C11 C12 U1 74.76(17)
C13 C12 U1 73.52(16)
C17 C12 U1 121.92(19)
C14 C13 C12 107.6(3)
C14 C13 C18 126.0(3)
C12 C13 C18 126.3(3)
C14 C13 U1 73.22(17)
C12 C13 U1 77.25(16)
C18 C13 U1 118.6(2)
C13 C14 C10 108.8(3)
C13 C14 U1 77.08(17)
C10 C14 U1 75.95(17)
Cl4 U2 C23 105.99(6)
Cl4 U2 Cl3 100.31(2)
C23 U2 Cl3 130.56(7)
Cl4 U2 C32 119.74(6)
C23 U2 C32 80.06(9)
Cl3 U2 C32 120.86(6)
Cl4 U2 C19 130.45(6)
C23 U2 C19 29.98(9)
Cl3 U2 C19 103.41(6)
C32 U2 C19 82.94(9)
Cl4 U2 C28 89.99(6)
C23 U2 C28 89.20(8)
Cl3 U2 C28 132.29(6)
C32 U2 C28 29.79(8)
C19 U2 C28 104.47(8)
Cl4 U2 C31 128.88(6)
C23 U2 C31 103.01(9)
Cl3 U2 C31 91.31(6)
C32 U2 C31 29.81(8)
C19 U2 C31 93.46(8)
C28 U2 C31 49.24(8)
Cl4 U2 C21 87.41(6)
C23 U2 C21 48.84(9)
Cl3 U2 C21 92.41(7)
C32 U2 C21 128.07(8)
C19 U2 C21 49.04(8)
C28 U2 C21 134.81(9)
C31 U2 C21 142.06(8)
Cl4 U2 C22 81.35(6)
C23 U2 C22 29.71(8)
Cl3 U2 C22 121.78(7)
C32 U2 C22 106.66(9)
C19 U2 C22 49.18(8)
C28 U2 C22 105.75(9)
C31 U2 C22 132.41(9)
C21 U2 C22 29.41(9)
Cl4 U2 C20 116.46(6)
C23 U2 C20 48.78(9)
Cl3 U2 C20 82.09(6)
C32 U2 C20 111.44(8)
C19 U2 C20 29.52(8)
C28 U2 C20 133.80(8)
C31 U2 C20 114.38(8)
C21 U2 C20 29.58(8)
C22 U2 C20 48.64(9)
Cl4 U2 C30 102.37(6)
C23 U2 C30 128.68(8)
Cl3 U2 C30 83.52(6)
C32 U2 C30 48.68(8)
C19 U2 C30 122.96(8)
C28 U2 C30 48.80(8)
C31 U2 C30 29.51(8)
C21 U2 C30 169.93(8)
C22 U2 C30 153.72(9)
C20 U2 C30 140.36(8)
Cl4 U2 C29 80.31(6)
C23 U2 C29 118.53(8)
Cl3 U2 C29 106.56(6)
C32 U2 C29 48.62(8)
C19 U2 C29 131.18(8)
C28 U2 C29 29.41(8)
C31 U2 C29 48.81(8)
C21 U2 C29 158.90(9)
C22 U2 C29 130.53(9)
C20 U2 C29 160.03(8)
C30 U2 C29 29.48(8)
C20 C19 C23 107.3(2)
C20 C19 C24 126.3(3)
C23 C19 C24 126.1(3)
C20 C19 U2 76.70(16)
C23 C19 U2 74.10(16)
C24 C19 U2 119.52(18)
C19 C20 C21 108.1(3)
C19 C20 C25 125.8(3)
C21 C20 C25 125.9(3)
C19 C20 U2 73.78(16)
C21 C20 U2 74.70(16)
C25 C20 U2 121.36(19)
C22 C21 C20 108.2(3)
C22 C21 C26 126.2(3)
C20 C21 C26 125.5(3)
C22 C21 U2 75.38(16)
C20 C21 U2 75.72(16)
C26 C21 U2 118.09(19)
C21 C22 C23 107.5(3)
C21 C22 C27 126.8(3)
C23 C22 C27 125.5(3)
C21 C22 U2 75.22(16)
C23 C22 U2 73.20(16)
C27 C22 U2 121.0(2)
C22 C23 C19 108.8(3)
C22 C23 U2 77.08(16)
C19 C23 U2 75.92(16)
C29 C28 C32 107.6(2)
C29 C28 C33 125.1(3)
C32 C28 C33 127.3(3)
C29 C28 U2 76.91(15)
C32 C28 U2 74.24(15)
C33 C28 U2 114.91(18)
C28 C29 C30 108.1(2)
C28 C29 C34 125.0(3)
C30 C29 C34 126.7(3)
C28 C29 U2 73.67(15)
C30 C29 U2 75.25(15)
C34 C29 U2 120.27(18)
C31 C30 C29 108.1(2)
C31 C30 C35 125.1(3)
C29 C30 C35 126.8(3)
C31 C30 U2 74.27(15)
C29 C30 U2 75.28(15)
C35 C30 U2 117.70(18)
C32 C31 C30 107.1(2)
C32 C31 C36 127.3(3)
C30 C31 C36 125.6(3)
C32 C31 U2 73.62(15)
C30 C31 U2 76.22(15)
C36 C31 U2 118.57(19)
C28 C32 C31 109.0(2)
C28 C32 U2 75.97(15)
C31 C32 U2 76.57(15)
C49 N1 C37 108.1(2)
C49 N1 C41 108.8(2)
C37 N1 C41 111.6(2)
C49 N1 C45 111.5(2)
C37 N1 C45 108.4(2)
C41 N1 C45 108.4(2)
C38 C37 N1 114.4(2)
C37 C38 C39 112.2(2)
C40 C39 C38 114.2(2)
C42 C41 N1 115.3(2)
C41 C42 C43 109.8(3)
C42 C43 C44 112.2(3)
C46 C45 N1 114.7(2)
C47 C46 C45 112.2(3)
C46 C47 C48 113.4(3)
N1 C49 C50 115.0(2)
C49 C50 C51 109.8(2)
C50 C51 C52 113.9(3)
C57 N2 C53 108.7(2)
C57 N2 C65 111.2(2)
C53 N2 C65 108.5(2)
C57 N2 C61 108.5(2)
C53 N2 C61 111.6(2)
C65 N2 C61 108.3(2)
N2 C53 C54 115.7(2)
C55 C54 C53 110.1(2)
C56 C55 C54 112.2(3)
N2 C57 C58 115.4(2)
C59 C58 C57 110.9(2)
C60 C59 C58 113.7(3)
C62 C61 N2 114.8(2)
C61 C62 C63 110.5(2)
C64 C63 C62 113.7(2)
C66 C65 N2 115.7(2)
C65 C66 C67 110.3(2)
C68 C67 C66 111.8(3)

loop_
_geom_bond_atom_site_label_1
_geom_bond_atom_site_label_2
_geom_bond_distance
U1 Cnt1 2.505
U1 Cnt2 2.497
U2 Cnt3 2.487
U2 Cnt4 2.491
U1 Cl2 2.6966(7)
U1 C5 2.702(3)
U1 Cl1 2.7168(7)
U1 C14 2.720(3)
U1 C4 2.730(3)
U1 C10 2.744(3)
U1 C13 2.769(3)
U1 C1 2.779(3)
U1 C11 2.798(3)
U1 C12 2.816(3)
U1 C3 2.823(3)
U1 C2 2.856(3)
C1 C5 1.411(4)
C1 C2 1.416(4)
C1 C6 1.501(4)
C2 C3 1.415(4)
C2 C7 1.504(4)
C3 C4 1.409(4)
C3 C8 1.509(4)
C4 C5 1.420(4)
C4 C9 1.506(4)
C10 C11 1.410(4)
C10 C14 1.414(5)
C10 C15 1.506(4)
C11 C12 1.406(4)
C11 C16 1.509(4)
C12 C13 1.410(4)
C12 C17 1.501(4)
C13 C14 1.407(4)
C13 C18 1.509(4)
U2 Cl4 2.7106(7)
U2 C23 2.726(3)
U2 Cl3 2.7282(7)
U2 C32 2.729(3)
U2 C19 2.749(3)
U2 C28 2.751(3)
U2 C31 2.767(3)
U2 C21 2.773(3)
U2 C22 2.775(3)
U2 C20 2.786(3)
U2 C30 2.792(3)
U2 C29 2.792(3)
C19 C20 1.411(4)
C19 C23 1.416(4)
C19 C24 1.497(4)
C20 C21 1.419(4)
C20 C25 1.508(4)
C21 C22 1.408(4)
C21 C26 1.505(4)
C22 C23 1.411(4)
C22 C27 1.508(4)
C28 C29 1.408(4)
C28 C32 1.409(4)
C28 C33 1.507(4)
C29 C30 1.420(4)
C29 C34 1.503(4)
C30 C31 1.416(4)
C30 C35 1.505(4)
C31 C32 1.414(4)
C31 C36 1.502(4)
N1 C49 1.519(3)
N1 C37 1.526(3)
N1 C41 1.526(4)
N1 C45 1.526(3)
C37 C38 1.523(4)
C38 C39 1.534(4)
C39 C40 1.524(4)
C41 C42 1.515(4)
C42 C43 1.521(4)
C43 C44 1.527(5)
C45 C46 1.519(4)
C46 C47 1.497(4)
C47 C48 1.508(4)
C49 C50 1.523(4)
C50 C51 1.528(4)
C51 C52 1.532(5)
N2 C57 1.516(3)
N2 C53 1.519(4)
N2 C65 1.523(3)
N2 C61 1.526(3)
C53 C54 1.528(4)
C54 C55 1.522(4)
C55 C56 1.520(4)
C57 C58 1.528(4)
C58 C59 1.528(4)
C59 C60 1.511(5)
C61 C62 1.518(4)
C62 C63 1.525(4)
C63 C64 1.516(4)
C65 C66 1.518(4)
C66 C67 1.527(4)
C67 C68 1.519(4)
